data_7010462
loop_
_publ_author_name
'Thu\'ery, Pierre'
'Nierlich, Martine'
'Vicens, Jacques'
'Masci, Bernardo'

_publ_section_title
;
 Uranyl ion complexation by medium and large homooxacalixarenes: from
 mono- to poly-uranate complexes
;
_journal_issue 6
_journal_name_full 'Journal of the Chemical Society, Dalton Transactions'
_journal_page_first 867
_journal_paper_doi 10.1039/b009364p
_journal_year 2001
_chemical_formula_sum 'C76 H106 N2 O8'
_chemical_formula_weight 1175.63
_space_group_IT_number 14
_symmetry_cell_setting monoclinic
_symmetry_space_group_name_Hall '-P 2yn'
_symmetry_space_group_name_H-M 'P 1 21/n 1'
_atom_sites_solution_hydrogens geom
_atom_sites_solution_primary direct
_atom_sites_solution_secondary difmap
_audit_creation_method SHELXL-97
_cell_angle_alpha 90.00
_cell_angle_beta 91.815(3)
_cell_angle_gamma 90.00
_cell_formula_units_Z 4
_cell_length_a 20.8354(19)
_cell_length_b 10.1184(6)
_cell_length_c 32.3655(27)
_cell_measurement_reflns_used 44684
_cell_measurement_temperature 110(2)
_cell_measurement_theta_max 25.68
_cell_measurement_theta_min 5.11
_cell_volume 6819.9(9)
_computing_cell_refinement 'DENZO-SMN (Otwinowski & Minor, 1997)'
_computing_data_collection 'Kappa-CCD software (Nonius B.V., 1997)'
_computing_data_reduction 'DENZO-SMN (Otwinowski & Minor, 1997)'
_computing_molecular_graphics 'SHELXTL (Sheldrick, 1999)'
_computing_publication_material 'SHELXTL (Sheldrick, 1999)'
_computing_structure_refinement 'SHELXL-97 (Sheldrick, 1997)'
_computing_structure_solution 'SHELXS-97 (Sheldrick, 1990)'
_diffrn_ambient_temperature 110(2)
_diffrn_detector_area_resol_mean 18
_diffrn_measured_fraction_theta_full 0.938
_diffrn_measured_fraction_theta_max 0.938
_diffrn_measurement_device_type 'Nonius Kappa-CCD'
_diffrn_measurement_method '\f scans'
_diffrn_radiation_monochromator graphite
_diffrn_radiation_source 'fine-focus sealed tube'
_diffrn_radiation_type MoK\a
_diffrn_radiation_wavelength 0.71073
_diffrn_reflns_av_R_equivalents 0.148
_diffrn_reflns_av_sigmaI/netI 0.261
_diffrn_reflns_limit_h_max 25
_diffrn_reflns_limit_h_min 0
_diffrn_reflns_limit_k_max 12
_diffrn_reflns_limit_k_min 0
_diffrn_reflns_limit_l_max 39
_diffrn_reflns_limit_l_min -39
_diffrn_reflns_number 44684
_diffrn_reflns_theta_full 25.68
_diffrn_reflns_theta_max 25.68
_diffrn_reflns_theta_min 5.11
_diffrn_standards_decay_% 0
_exptl_absorpt_coefficient_mu 0.073
_exptl_absorpt_correction_type none
_exptl_crystal_colour colourless
_exptl_crystal_density_diffrn 1.145
_exptl_crystal_density_meas ?
_exptl_crystal_description platelet
_exptl_crystal_F_000 2560
_exptl_crystal_size_max 0.55
_exptl_crystal_size_mid 0.15
_exptl_crystal_size_min 0.12
_refine_diff_density_max 0.580
_refine_diff_density_min -0.269
_refine_diff_density_rms 0.059
_refine_ls_extinction_method none
_refine_ls_goodness_of_fit_ref 0.955
_refine_ls_hydrogen_treatment mixed
_refine_ls_matrix_type full
_refine_ls_number_parameters 777
_refine_ls_number_reflns 12162
_refine_ls_number_restraints 56
_refine_ls_restrained_S_all 0.962
_refine_ls_R_factor_all 0.2750
_refine_ls_R_factor_gt 0.1027
_refine_ls_shift/su_max 0.004
_refine_ls_shift/su_mean 0.000
_refine_ls_structure_factor_coef Fsqd
_refine_ls_weighting_details 'calc w=1/[\s^2^(Fo^2^)+(0.1357P)^2^] where P=(Fo^2^+2Fc^2^)/3'
_refine_ls_weighting_scheme calc
_refine_ls_wR_factor_gt 0.2175
_refine_ls_wR_factor_ref 0.3044
_reflns_number_gt 4359
_reflns_number_total 12162
_reflns_threshold_expression >2sigma(I)
_cod_data_source_file b009364p.txt
_cod_data_source_block 4
_cod_original_cell_volume 6820(1)
_cod_original_sg_symbol_H-M P2(1)/n
_cod_database_code 7010462

loop_
_symmetry_equiv_pos_as_xyz
'x, y, z'
'-x+1/2, y+1/2, -z+1/2'
'-x, -y, -z'
'x-1/2, -y-1/2, z-1/2'

loop_
_atom_site_label
_atom_site_type_symbol
_atom_site_fract_x
_atom_site_fract_y
_atom_site_fract_z
_atom_site_U_iso_or_equiv
_atom_site_adp_type
_atom_site_occupancy
_atom_site_symmetry_multiplicity
_atom_site_calc_flag
_atom_site_refinement_flags
_atom_site_disorder_assembly
_atom_site_disorder_group
O1 O 0.82386(18) 0.0386(4) 0.27864(12) 0.0414(10) Uani 1 1 d . . .
H1O H 0.8172 0.0744 0.3103 0.050 Uiso 1 1 d R . .
O2 O 0.81628(18) 0.1027(4) 0.36174(12) 0.0392(10) Uani 1 1 d . . .
H2O H 0.7817 0.1028 0.3815 0.047 Uiso 1 1 d R . .
O3 O 0.78345(19) 0.0520(4) 0.43992(12) 0.0393(10) Uani 1 1 d . . .
O4 O 0.6601(2) 0.0883(4) 0.39009(12) 0.0424(10) Uani 1 1 d . . .
H4O H 0.6333 0.1102 0.3616 0.051 Uiso 1 1 d R . .
O5 O 0.58235(18) 0.0951(4) 0.32785(11) 0.0352(9) Uani 1 1 d . . .
O6 O 0.58870(18) 0.0909(4) 0.25190(12) 0.0392(10) Uani 1 1 d . . .
H6O H 0.5806 0.0828 0.2877 0.047 Uiso 1 1 d R . .
O7 O 0.69140(19) 0.0501(4) 0.20986(12) 0.0404(10) Uani 1 1 d . . .
H7O H 0.6480 0.0673 0.2301 0.049 Uiso 1 1 d R . .
O8 O 0.81142(17) -0.0642(4) 0.18486(11) 0.0333(9) Uani 1 1 d . . .
C1 C 0.8856(3) 0.0383(5) 0.26563(17) 0.0326(14) Uani 1 1 d . . .
C2 C 0.9342(3) 0.1211(5) 0.28275(18) 0.0349(14) Uani 1 1 d . . .
C3 C 0.9957(3) 0.1109(5) 0.26792(17) 0.0320(13) Uani 1 1 d . . .
H3 H 1.0269 0.1687 0.2783 0.038 Uiso 1 1 calc R . .
C4 C 1.0131(3) 0.0193(6) 0.23856(18) 0.0360(14) Uani 1 1 d . . .
C5 C 0.9638(3) -0.0599(6) 0.22144(17) 0.0337(14) Uani 1 1 d . . .
H5 H 0.9737 -0.1208 0.2011 0.040 Uiso 1 1 calc R . .
C6 C 0.9008(3) -0.0502(5) 0.23398(17) 0.0351(14) Uani 1 1 d . . .
C7 C 1.0828(3) -0.0019(6) 0.22453(19) 0.0417(15) Uani 1 1 d . . .
C8 C 1.1297(3) 0.0851(7) 0.2488(2) 0.0556(18) Uani 1 1 d . . .
H8A H 1.1721 0.0730 0.2387 0.083 Uiso 1 1 calc R . .
H8B H 1.1294 0.0612 0.2775 0.083 Uiso 1 1 calc R . .
H8C H 1.1172 0.1759 0.2457 0.083 Uiso 1 1 calc R . .
C9 C 1.1009(3) -0.1452(6) 0.2320(2) 0.058(2) Uani 1 1 d . . .
H9A H 1.0749 -0.2009 0.2142 0.087 Uiso 1 1 calc R . .
H9B H 1.0940 -0.1677 0.2603 0.087 Uiso 1 1 calc R . .
H9C H 1.1454 -0.1579 0.2260 0.087 Uiso 1 1 calc R . .
C10 C 1.0882(3) 0.0342(7) 0.1794(2) 0.0543(18) Uani 1 1 d . . .
H10A H 1.1310 0.0159 0.1708 0.081 Uiso 1 1 calc R . .
H10B H 1.0791 0.1265 0.1758 0.081 Uiso 1 1 calc R . .
H10C H 1.0580 -0.0170 0.1631 0.081 Uiso 1 1 calc R . .
C11 C 0.9204(3) 0.2137(6) 0.31789(17) 0.0372(15) Uani 1 1 d . . .
H11A H 0.8768 0.2469 0.3149 0.045 Uiso 1 1 calc R . .
H11B H 0.9496 0.2882 0.3176 0.045 Uiso 1 1 calc R . .
C12 C 0.9290(3) 0.1371(5) 0.35899(18) 0.0381(15) Uani 1 1 d . . .
C13 C 0.8776(3) 0.0816(6) 0.37900(19) 0.0375(15) Uani 1 1 d . . .
C14 C 0.8869(3) 0.0073(6) 0.41407(18) 0.0363(14) Uani 1 1 d . . .
C15 C 0.9489(3) -0.0165(6) 0.42903(19) 0.0398(15) Uani 1 1 d . . .
H15 H 0.9549 -0.0669 0.4529 0.048 Uiso 1 1 calc R . .
C16 C 1.0030(3) 0.0332(6) 0.40924(19) 0.0398(15) Uani 1 1 d . . .
C17 C 0.9902(3) 0.1126(6) 0.37526(18) 0.0391(15) Uani 1 1 d . . .
H17 H 1.0248 0.1520 0.3625 0.047 Uiso 1 1 calc R . .
C18 C 1.0713(3) 0.0060(7) 0.4249(2) 0.0501(18) Uani 1 1 d . . .
C19 C 1.1111(4) -0.0340(8) 0.3877(2) 0.067(2) Uani 1 1 d . . .
H19A H 1.0923 -0.1107 0.3747 0.100 Uiso 1 1 calc R . .
H19B H 1.1543 -0.0538 0.3970 0.100 Uiso 1 1 calc R . .
H19C H 1.1116 0.0375 0.3682 0.100 Uiso 1 1 calc R . .
C20 C 1.0982(4) 0.1339(8) 0.4450(3) 0.083(3) Uani 1 1 d . . .
H20A H 1.0990 0.2028 0.4246 0.124 Uiso 1 1 calc R . .
H20B H 1.1410 0.1181 0.4558 0.124 Uiso 1 1 calc R . .
H20C H 1.0713 0.1603 0.4671 0.124 Uiso 1 1 calc R . .
C21 C 1.0760(3) -0.1056(7) 0.4568(2) 0.061(2) Uani 1 1 d . . .
H21A H 1.0537 -0.0804 0.4811 0.092 Uiso 1 1 calc R . .
H21B H 1.1204 -0.1221 0.4640 0.092 Uiso 1 1 calc R . .
H21C H 1.0570 -0.1843 0.4452 0.092 Uiso 1 1 calc R . .
C22 C 0.8300(3) -0.0511(6) 0.43577(19) 0.0398(15) Uani 1 1 d . . .
H22A H 0.8118 -0.1236 0.4197 0.048 Uiso 1 1 calc R . .
H22B H 0.8435 -0.0844 0.4628 0.048 Uiso 1 1 calc R . .
C23 C 0.7273(3) 0.0086(6) 0.46065(19) 0.0385(15) Uani 1 1 d . . .
H23A H 0.7390 -0.0174 0.4887 0.046 Uiso 1 1 calc R . .
H23B H 0.7090 -0.0676 0.4464 0.046 Uiso 1 1 calc R . .
C24 C 0.6796(3) 0.1155(6) 0.46134(18) 0.0404(15) Uani 1 1 d . . .
C25 C 0.6440(3) 0.1491(6) 0.42540(19) 0.0399(15) Uani 1 1 d . . .
C26 C 0.5942(3) 0.2445(7) 0.4271(2) 0.0466(16) Uani 1 1 d . . .
C27 C 0.5858(3) 0.3084(7) 0.4647(2) 0.0547(18) Uani 1 1 d . . .
H27 H 0.5538 0.3722 0.4658 0.066 Uiso 1 1 calc R . .
C28 C 0.6221(3) 0.2832(7) 0.50068(17) 0.058(2) Uani 1 1 d D . .
C29 C 0.6677(3) 0.1865(7) 0.4977(2) 0.0541(18) Uani 1 1 d . . .
H29 H 0.6924 0.1664 0.5213 0.065 Uiso 1 1 calc R . .
C30 C 0.6124(3) 0.3590(8) 0.5403(2) 0.079(3) Uani 1 1 d D . .
C31A C 0.5510(6) 0.3251(15) 0.5605(4) 0.081(5) Uiso 0.61(2) 1 d PD . .
C31B C 0.5830(12) 0.2577(18) 0.5715(4) 0.082(9) Uiso 0.39(2) 1 d PD . .
C32A C 0.6721(5) 0.3683(16) 0.5675(4) 0.056(5) Uiso 0.61(2) 1 d PD . .
C32B C 0.6759(7) 0.403(2) 0.5605(6) 0.056(8) Uiso 0.39(2) 1 d PD . .
C33A C 0.5952(7) 0.5067(9) 0.5287(4) 0.080(6) Uiso 0.61(2) 1 d PD . .
C33B C 0.5532(8) 0.439(2) 0.5420(6) 0.088(9) Uiso 0.39(2) 1 d PD . .
C34 C 0.5558(3) 0.2869(6) 0.38888(19) 0.0448(17) Uani 1 1 d . . .
H34A H 0.5341 0.3689 0.3952 0.054 Uiso 1 1 calc R . .
H34B H 0.5857 0.3059 0.3673 0.054 Uiso 1 1 calc R . .
C35 C 0.5067(3) 0.1925(6) 0.37174(19) 0.0401(15) Uani 1 1 d . . .
C36 C 0.5212(3) 0.1057(6) 0.34054(19) 0.0396(15) Uani 1 1 d . . .
C37 C 0.4727(3) 0.0246(6) 0.3220(2) 0.0431(16) Uani 1 1 d . . .
C38 C 0.4111(3) 0.0333(7) 0.3363(2) 0.0485(17) Uani 1 1 d . . .
H38 H 0.3796 -0.0207 0.3242 0.058 Uiso 1 1 calc R . .
C39 C 0.3939(3) 0.1169(7) 0.3672(2) 0.059(2) Uani 1 1 d D . .
C40 C 0.4418(4) 0.1981(7) 0.3853(2) 0.0547(19) Uani 1 1 d . . .
H40 H 0.4313 0.2562 0.4063 0.066 Uiso 1 1 calc R . .
C41 C 0.3224(4) 0.1214(7) 0.3825(2) 0.072(2) Uani 1 1 d D . .
C42A C 0.3116(5) 0.2446(10) 0.4074(4) 0.084(5) Uiso 0.77(2) 1 d PD . .
C42B C 0.3259(12) 0.150(6) 0.4288(5) 0.14(3) Uiso 0.23(2) 1 d PD . .
C43A C 0.3108(6) -0.0086(11) 0.4053(4) 0.109(6) Uiso 0.77(2) 1 d PD . .
C43B C 0.2882(13) -0.004(4) 0.368(2) 0.16(3) Uiso 0.23(2) 1 d PD . .
C44 C 0.2769(5) 0.1311(10) 0.3434(3) 0.102(3) Uiso 1 1 d . . .
C45 C 0.4872(3) -0.0634(6) 0.2865(2) 0.0450(17) Uani 1 1 d . . .
H45A H 0.4579 -0.1379 0.2866 0.054 Uiso 1 1 calc R . .
H45B H 0.5304 -0.0978 0.2906 0.054 Uiso 1 1 calc R . .
C46 C 0.4820(3) 0.0033(6) 0.24471(19) 0.0414(15) Uani 1 1 d . . .
C47 C 0.5329(3) 0.0772(5) 0.2297(2) 0.0391(15) Uani 1 1 d . . .
C48 C 0.5283(3) 0.1353(6) 0.19023(19) 0.0382(15) Uani 1 1 d . . .
C49 C 0.4709(3) 0.1194(6) 0.1665(2) 0.0459(17) Uani 1 1 d . . .
H49 H 0.4680 0.1569 0.1403 0.055 Uiso 1 1 calc R . .
C50 C 0.4186(3) 0.0498(6) 0.18084(19) 0.0509(18) Uani 1 1 d D . .
C51 C 0.4250(3) -0.0085(6) 0.2203(2) 0.0441(16) Uani 1 1 d . . .
H51 H 0.3908 -0.0561 0.2305 0.053 Uiso 1 1 calc R . .
C52 C 0.3558(4) 0.0325(7) 0.1557(2) 0.072(2) Uani 1 1 d D . .
C53A C 0.3664(9) 0.035(3) 0.1095(3) 0.117(10) Uiso 0.57(3) 1 d PD . .
C54A C 0.3148(9) -0.079(2) 0.1712(8) 0.149(10) Uiso 0.57(3) 1 d PD . .
C55A C 0.3093(5) 0.1448(15) 0.1689(5) 0.075(6) Uiso 0.57(3) 1 d PD . .
C55B C 0.2976(5) 0.057(4) 0.1807(7) 0.122(12) Uiso 0.43(3) 1 d PD . .
C54B C 0.3429(11) -0.1183(12) 0.1511(8) 0.100(10) Uiso 0.43(3) 1 d PD . .
C53B C 0.3628(7) 0.079(2) 0.1111(3) 0.052(6) Uiso 0.43(3) 1 d PD . .
C56 C 0.5843(3) 0.2032(6) 0.17214(19) 0.0406(15) Uani 1 1 d . . .
H56A H 0.6098 0.2446 0.1941 0.049 Uiso 1 1 calc R . .
H56B H 0.5689 0.2722 0.1535 0.049 Uiso 1 1 calc R . .
C57 C 0.6263(3) 0.1085(5) 0.14873(17) 0.0316(13) Uani 1 1 d . . .
C58 C 0.6746(3) 0.0321(5) 0.16845(17) 0.0344(14) Uani 1 1 d . . .
C59 C 0.7086(3) -0.0601(6) 0.14733(18) 0.0356(14) Uani 1 1 d . . .
C60 C 0.6941(3) -0.0824(6) 0.10563(18) 0.0377(14) Uani 1 1 d . . .
H60 H 0.7169 -0.1468 0.0918 0.045 Uiso 1 1 calc R . .
C61 C 0.6467(3) -0.0122(6) 0.08389(18) 0.0389(15) Uani 1 1 d . . .
C62 C 0.6139(3) 0.0828(6) 0.10676(18) 0.0399(15) Uani 1 1 d . . .
H62 H 0.5819 0.1317 0.0932 0.048 Uiso 1 1 calc R . .
C63 C 0.6270(3) -0.0391(5) 0.03866(18) 0.0392(15) Uani 1 1 d . . .
C64 C 0.6232(4) 0.0913(6) 0.0142(2) 0.064(2) Uani 1 1 d . . .
H64A H 0.6096 0.0734 -0.0139 0.096 Uiso 1 1 calc R . .
H64B H 0.6648 0.1323 0.0145 0.096 Uiso 1 1 calc R . .
H64C H 0.5930 0.1496 0.0266 0.096 Uiso 1 1 calc R . .
C65 C 0.6740(3) -0.1288(7) 0.0176(2) 0.0527(18) Uani 1 1 d . . .
H65A H 0.6759 -0.2124 0.0316 0.079 Uiso 1 1 calc R . .
H65B H 0.7158 -0.0888 0.0185 0.079 Uiso 1 1 calc R . .
H65C H 0.6601 -0.1421 -0.0107 0.079 Uiso 1 1 calc R . .
C66 C 0.5604(3) -0.1050(7) 0.0374(2) 0.0583(19) Uani 1 1 d . . .
H66A H 0.5613 -0.1815 0.0549 0.087 Uiso 1 1 calc R . .
H66B H 0.5494 -0.1309 0.0095 0.087 Uiso 1 1 calc R . .
H66C H 0.5291 -0.0435 0.0469 0.087 Uiso 1 1 calc R . .
C67 C 0.7584(3) -0.1447(6) 0.16989(19) 0.0372(15) Uani 1 1 d . . .
H67A H 0.7389 -0.1888 0.1930 0.045 Uiso 1 1 calc R . .
H67B H 0.7739 -0.2119 0.1513 0.045 Uiso 1 1 calc R . .
C68 C 0.8485(3) -0.1369(5) 0.21564(17) 0.0329(14) Uani 1 1 d . . .
H68A H 0.8673 -0.2142 0.2031 0.039 Uiso 1 1 calc R . .
H68B H 0.8207 -0.1665 0.2373 0.039 Uiso 1 1 calc R . .
N1 N 0.8285(2) 0.1842(5) 0.14915(16) 0.0405(13) Uani 1 1 d . . .
H1N H 0.8206 0.0840 0.1605 0.049 Uiso 1 1 d R . .
C69 C 0.7963(3) 0.3009(6) 0.1683(2) 0.0462(16) Uani 1 1 d . . .
H69A H 0.8115 0.3808 0.1552 0.055 Uiso 1 1 calc R . .
H69B H 0.7505 0.2947 0.1626 0.055 Uiso 1 1 calc R . .
C70 C 0.8078(3) 0.3132(7) 0.2140(2) 0.0567(19) Uani 1 1 d . . .
H70A H 0.7973 0.2313 0.2271 0.085 Uiso 1 1 calc R . .
H70B H 0.7813 0.3825 0.2244 0.085 Uiso 1 1 calc R . .
H70C H 0.8521 0.3338 0.2197 0.085 Uiso 1 1 calc R . .
C71 C 0.8046(3) 0.1700(6) 0.1050(2) 0.0495(17) Uani 1 1 d . . .
H71A H 0.8133 0.2513 0.0904 0.059 Uiso 1 1 calc R . .
H71B H 0.7584 0.1580 0.1047 0.059 Uiso 1 1 calc R . .
C72 C 0.8344(3) 0.0559(7) 0.0822(2) 0.0538(18) Uani 1 1 d . . .
H72A H 0.8781 0.0770 0.0763 0.081 Uiso 1 1 calc R . .
H72B H 0.8106 0.0404 0.0568 0.081 Uiso 1 1 calc R . .
H72C H 0.8334 -0.0221 0.0991 0.081 Uiso 1 1 calc R . .
C73 C 0.9011(3) 0.1847(6) 0.1538(2) 0.0462(16) Uani 1 1 d . . .
H73A H 0.9131 0.1981 0.1827 0.055 Uiso 1 1 calc R . .
H73B H 0.9172 0.0989 0.1457 0.055 Uiso 1 1 calc R . .
C74 C 0.9329(3) 0.2892(6) 0.1285(2) 0.0519(18) Uani 1 1 d . . .
H74A H 0.9239 0.2730 0.0997 0.078 Uiso 1 1 calc R . .
H74B H 0.9784 0.2868 0.1339 0.078 Uiso 1 1 calc R . .
H74C H 0.9165 0.3745 0.1359 0.078 Uiso 1 1 calc R . .
N2 N 0.9072(6) 0.3153(12) 0.0140(5) 0.030(4) Uani 0.50 1 d PDU . .
C75 C 0.9456(6) 0.3969(13) 0.0054(5) 0.016(4) Uani 0.50 1 d PDU . .
C76 C 1.0000 0.5000 0.0000 0.085(7) Uani 0.50 2 d SPDU . .

loop_
_atom_site_aniso_label
_atom_site_aniso_U_11
_atom_site_aniso_U_22
_atom_site_aniso_U_33
_atom_site_aniso_U_23
_atom_site_aniso_U_13
_atom_site_aniso_U_12
O1 0.028(2) 0.060(3) 0.037(2) -0.0051(19) 0.0032(19) -0.0014(19)
O2 0.028(2) 0.051(2) 0.039(2) -0.0008(19) 0.0011(19) 0.0050(19)
O3 0.032(2) 0.043(2) 0.043(3) 0.0010(19) 0.0076(19) 0.0017(19)
O4 0.047(3) 0.047(2) 0.034(2) -0.0035(19) 0.001(2) 0.006(2)
O5 0.030(2) 0.047(2) 0.029(2) -0.0001(18) 0.0012(18) 0.0022(18)
O6 0.028(2) 0.054(2) 0.036(2) -0.0018(19) -0.0024(19) -0.0001(19)
O7 0.041(3) 0.055(3) 0.025(2) 0.0007(19) -0.0030(19) 0.003(2)
O8 0.027(2) 0.041(2) 0.032(2) 0.0015(17) -0.0047(17) -0.0031(17)
C1 0.029(3) 0.040(3) 0.030(3) 0.006(3) 0.007(3) 0.001(3)
C2 0.035(4) 0.036(3) 0.033(4) 0.002(3) -0.006(3) -0.002(3)
C3 0.029(3) 0.039(3) 0.029(3) -0.002(3) 0.001(3) 0.000(3)
C4 0.033(4) 0.041(3) 0.034(3) 0.006(3) -0.003(3) 0.006(3)
C5 0.027(3) 0.046(4) 0.028(3) -0.006(3) 0.002(3) 0.003(3)
C6 0.042(4) 0.037(3) 0.026(3) 0.006(3) -0.006(3) 0.005(3)
C7 0.033(4) 0.050(4) 0.043(4) 0.003(3) 0.007(3) 0.000(3)
C8 0.034(4) 0.076(5) 0.057(5) -0.008(4) 0.004(3) 0.003(4)
C9 0.035(4) 0.059(4) 0.080(6) -0.009(4) 0.006(4) 0.011(3)
C10 0.042(4) 0.081(5) 0.040(4) 0.002(3) 0.004(3) -0.010(4)
C11 0.035(4) 0.043(3) 0.033(4) 0.003(3) -0.002(3) 0.002(3)
C12 0.048(4) 0.037(3) 0.029(3) -0.011(3) 0.005(3) -0.001(3)
C13 0.037(4) 0.033(3) 0.042(4) -0.009(3) 0.001(3) -0.001(3)
C14 0.036(4) 0.041(3) 0.032(4) -0.004(3) 0.007(3) 0.004(3)
C15 0.039(4) 0.044(4) 0.036(4) -0.004(3) 0.000(3) 0.006(3)
C16 0.035(4) 0.051(4) 0.034(4) -0.005(3) 0.001(3) 0.002(3)
C17 0.037(4) 0.045(4) 0.035(4) -0.005(3) -0.005(3) 0.001(3)
C18 0.033(4) 0.060(4) 0.056(5) 0.000(3) -0.009(3) 0.004(3)
C19 0.054(5) 0.077(5) 0.068(5) 0.005(4) -0.010(4) 0.009(4)
C20 0.064(6) 0.093(6) 0.088(7) -0.008(5) -0.042(5) -0.005(5)
C21 0.052(5) 0.069(5) 0.062(5) 0.011(4) -0.010(4) 0.014(4)
C22 0.034(4) 0.048(4) 0.038(4) -0.004(3) 0.002(3) 0.009(3)
C23 0.033(4) 0.048(4) 0.035(4) 0.009(3) -0.002(3) 0.001(3)
C24 0.038(4) 0.059(4) 0.025(3) 0.006(3) 0.008(3) 0.006(3)
C25 0.044(4) 0.046(4) 0.031(4) -0.004(3) 0.012(3) 0.000(3)
C26 0.042(4) 0.063(4) 0.036(4) -0.005(3) 0.009(3) 0.006(3)
C27 0.051(4) 0.070(5) 0.043(4) -0.012(4) 0.005(4) 0.012(4)
C28 0.045(4) 0.097(6) 0.032(4) -0.006(4) 0.009(3) 0.013(4)
C29 0.041(4) 0.090(5) 0.031(4) -0.009(4) -0.002(3) 0.008(4)
C30 0.048(5) 0.149(8) 0.041(5) -0.033(5) 0.007(4) 0.019(5)
C34 0.057(4) 0.045(4) 0.032(4) 0.001(3) 0.007(3) 0.022(3)
C35 0.034(4) 0.043(4) 0.043(4) 0.006(3) -0.001(3) 0.002(3)
C36 0.036(4) 0.046(4) 0.037(4) 0.003(3) 0.003(3) 0.007(3)
C37 0.024(4) 0.058(4) 0.047(4) 0.016(3) -0.003(3) 0.003(3)
C38 0.047(4) 0.055(4) 0.044(4) 0.011(3) 0.000(3) 0.003(3)
C39 0.042(5) 0.074(5) 0.063(5) 0.036(4) 0.011(4) 0.001(4)
C40 0.064(5) 0.067(5) 0.034(4) 0.011(3) 0.013(4) 0.026(4)
C41 0.071(6) 0.074(5) 0.070(6) 0.024(4) 0.006(4) 0.024(4)
C45 0.035(4) 0.044(4) 0.056(4) 0.008(3) -0.015(3) -0.008(3)
C46 0.042(4) 0.043(4) 0.039(4) 0.000(3) -0.003(3) -0.007(3)
C47 0.034(4) 0.030(3) 0.052(4) -0.003(3) -0.009(3) 0.001(3)
C48 0.036(4) 0.037(3) 0.042(4) 0.001(3) -0.002(3) 0.003(3)
C49 0.043(4) 0.043(4) 0.051(4) -0.001(3) -0.009(3) -0.003(3)
C50 0.055(5) 0.048(4) 0.049(4) 0.007(3) -0.022(4) -0.009(3)
C51 0.033(4) 0.046(4) 0.052(4) -0.003(3) 0.000(3) -0.013(3)
C52 0.077(6) 0.080(5) 0.058(5) 0.024(4) -0.030(4) -0.030(4)
C56 0.038(4) 0.048(4) 0.036(4) 0.004(3) 0.000(3) -0.005(3)
C57 0.037(3) 0.031(3) 0.027(3) -0.001(2) -0.006(3) -0.005(3)
C58 0.037(4) 0.037(3) 0.029(3) 0.004(3) -0.008(3) -0.012(3)
C59 0.032(3) 0.043(3) 0.031(3) -0.002(3) -0.005(3) -0.002(3)
C60 0.032(3) 0.045(4) 0.037(4) 0.004(3) -0.003(3) 0.001(3)
C61 0.043(4) 0.041(3) 0.033(4) 0.000(3) -0.002(3) -0.004(3)
C62 0.034(4) 0.046(4) 0.039(4) -0.003(3) -0.013(3) 0.002(3)
C63 0.044(4) 0.039(3) 0.034(4) -0.001(3) -0.013(3) 0.001(3)
C64 0.106(7) 0.050(4) 0.036(4) 0.004(3) -0.004(4) 0.004(4)
C65 0.049(4) 0.066(4) 0.042(4) -0.011(3) -0.010(3) 0.008(3)
C66 0.053(5) 0.071(5) 0.049(4) -0.015(4) -0.016(4) 0.006(4)
C67 0.030(3) 0.046(4) 0.036(4) 0.003(3) -0.005(3) -0.004(3)
C68 0.035(4) 0.035(3) 0.028(3) 0.007(2) -0.007(3) 0.003(3)
N1 0.038(3) 0.035(3) 0.049(3) 0.001(2) 0.000(3) -0.004(2)
C69 0.048(4) 0.042(4) 0.049(4) -0.001(3) 0.008(3) 0.000(3)
C70 0.045(4) 0.063(4) 0.062(5) -0.010(4) 0.008(4) -0.003(3)
C71 0.047(4) 0.050(4) 0.051(4) 0.011(3) -0.005(3) -0.005(3)
C72 0.056(5) 0.062(4) 0.043(4) -0.005(3) 0.000(3) -0.015(4)
C73 0.033(4) 0.051(4) 0.055(4) -0.002(3) 0.005(3) -0.006(3)
C74 0.050(4) 0.050(4) 0.056(5) 0.002(3) 0.001(3) -0.002(3)
N2 0.023(8) 0.049(8) 0.018(7) -0.008(6) -0.015(6) 0.025(7)
C75 0.018(6) 0.017(5) 0.013(6) 0.002(4) -0.002(4) 0.010(4)
C76 0.104(11) 0.072(10) 0.081(10) -0.001(8) 0.031(9) 0.013(8)

loop_
_atom_type_symbol
_atom_type_description
_atom_type_scat_dispersion_real
_atom_type_scat_dispersion_imag
_atom_type_scat_source
C C 0.0033 0.0016 'International Tables Vol C Tables 4.2.6.8 and 6.1.1.4'
H H 0.0000 0.0000 'International Tables Vol C Tables 4.2.6.8 and 6.1.1.4'
N N 0.0061 0.0033 'International Tables Vol C Tables 4.2.6.8 and 6.1.1.4'
O O 0.0106 0.0060 'International Tables Vol C Tables 4.2.6.8 and 6.1.1.4'

loop_
_geom_angle_atom_site_label_1
_geom_angle_atom_site_label_2
_geom_angle_atom_site_label_3
_geom_angle
_geom_angle_site_symmetry_1
_geom_angle_site_symmetry_3
_geom_angle_publ_flag
C1 O1 O2 112.5(3) . . ?
C13 O2 O3 81.4(3) . . ?
C13 O2 O1 105.8(3) . . ?
O3 O2 O1 152.90(19) . . ?
C23 O3 C22 112.6(4) . . ?
C23 O3 O2 137.1(3) . . ?
C22 O3 O2 81.8(3) . . ?
C25 O4 O5 119.3(4) . . ?
C36 O5 O6 112.6(3) . . ?
C36 O5 O4 110.1(3) . . ?
O6 O5 O4 137.4(2) . . ?
C47 O6 O5 117.3(4) . . ?
C47 O6 O7 114.4(4) . . ?
O5 O6 O7 126.45(19) . . ?
C58 O7 O6 109.8(3) . . ?
C68 O8 C67 109.4(4) . . ?
C68 O8 N1 132.2(3) . . ?
C67 O8 N1 118.3(3) . . ?
O1 C1 C6 117.6(5) . . ?
O1 C1 C2 123.2(5) . . ?
C6 C1 C2 119.2(5) . . ?
C3 C2 C1 118.6(5) . . ?
C3 C2 C11 120.5(5) . . ?
C1 C2 C11 120.8(5) . . ?
C4 C3 C2 123.6(6) . . ?
C3 C4 C5 116.8(5) . . ?
C3 C4 C7 124.2(5) . . ?
C5 C4 C7 119.1(5) . . ?
C6 C5 C4 122.0(5) . . ?
C5 C6 C1 119.7(5) . . ?
C5 C6 C68 121.5(5) . . ?
C1 C6 C68 118.8(5) . . ?
C10 C7 C8 107.1(5) . . ?
C10 C7 C9 111.0(6) . . ?
C8 C7 C9 108.6(5) . . ?
C10 C7 C4 110.4(5) . . ?
C8 C7 C4 111.2(5) . . ?
C9 C7 C4 108.5(5) . . ?
C2 C11 C12 108.6(5) . . ?
C17 C12 C13 117.7(6) . . ?
C17 C12 C11 119.8(6) . . ?
C13 C12 C11 122.3(5) . . ?
C14 C13 O2 121.3(5) . . ?
C14 C13 C12 121.2(6) . . ?
O2 C13 C12 117.5(5) . . ?
C13 C14 C15 119.3(6) . . ?
C13 C14 C22 120.4(5) . . ?
C15 C14 C22 120.3(5) . . ?
C14 C15 C16 122.0(6) . . ?
C17 C16 C15 115.7(5) . . ?
C17 C16 C18 121.7(6) . . ?
C15 C16 C18 122.5(6) . . ?
C12 C17 C16 123.9(6) . . ?
C16 C18 C21 113.5(6) . . ?
C16 C18 C19 108.0(5) . . ?
C21 C18 C19 108.0(6) . . ?
C16 C18 C20 108.2(6) . . ?
C21 C18 C20 108.7(6) . . ?
C19 C18 C20 110.6(6) . . ?
O3 C22 C14 107.5(5) . . ?
O3 C23 C24 110.1(5) . . ?
C29 C24 C25 117.9(6) . . ?
C29 C24 C23 121.7(6) . . ?
C25 C24 C23 120.4(5) . . ?
O4 C25 C24 116.9(5) . . ?
O4 C25 C26 122.9(6) . . ?
C24 C25 C26 120.1(5) . . ?
C27 C26 C25 117.5(6) . . ?
C27 C26 C34 120.2(6) . . ?
C25 C26 C34 122.0(5) . . ?
C26 C27 C28 124.4(6) . . ?
C29 C28 C27 115.6(5) . . ?
C29 C28 C30 122.1(5) . . ?
C27 C28 C30 122.2(6) . . ?
C28 C29 C24 124.3(6) . . ?
C31A C30 C32A 117.6(9) . . ?
C33B C30 C28 116.2(8) . . ?
C31A C30 C28 113.0(6) . . ?
C32A C30 C28 113.5(6) . . ?
C33B C30 C31B 89.4(13) . . ?
C28 C30 C31B 106.1(7) . . ?
C31A C30 C33A 97.4(9) . . ?
C32A C30 C33A 105.0(9) . . ?
C28 C30 C33A 108.2(6) . . ?
C33B C30 C32B 122.7(12) . . ?
C28 C30 C32B 112.0(7) . . ?
C31B C30 C32B 105.5(13) . . ?
C35 C34 C26 117.4(5) . . ?
C36 C35 C40 118.6(6) . . ?
C36 C35 C34 121.1(6) . . ?
C40 C35 C34 120.2(6) . . ?
O5 C36 C35 120.1(6) . . ?
O5 C36 C37 119.3(5) . . ?
C35 C36 C37 120.6(6) . . ?
C38 C37 C36 118.5(6) . . ?
C38 C37 C45 120.6(6) . . ?
C36 C37 C45 120.8(6) . . ?
C39 C38 C37 123.6(7) . . ?
C38 C39 C40 117.7(6) . . ?
C38 C39 C41 121.1(7) . . ?
C40 C39 C41 121.2(6) . . ?
C39 C40 C35 121.0(6) . . ?
C42A C41 C43A 115.1(8) . . ?
C43B C41 C44 62(3) . . ?
C42A C41 C44 106.5(7) . . ?
C43A C41 C44 110.1(8) . . ?
C43B C41 C42B 118(3) . . ?
C44 C41 C42B 142.5(14) . . ?
C43B C41 C39 108.6(9) . . ?
C42A C41 C39 110.4(6) . . ?
C43A C41 C39 106.9(6) . . ?
C44 C41 C39 107.6(7) . . ?
C42B C41 C39 107.2(9) . . ?
C44 C43B C41 60.1(16) . . ?
C43B C44 C41 57.5(13) . . ?
C37 C45 C46 114.3(5) . . ?
C47 C46 C51 119.1(6) . . ?
C47 C46 C45 121.0(5) . . ?
C51 C46 C45 119.9(6) . . ?
O6 C47 C46 121.3(5) . . ?
O6 C47 C48 118.2(5) . . ?
C46 C47 C48 120.5(5) . . ?
C47 C48 C49 118.7(6) . . ?
C47 C48 C56 121.1(5) . . ?
C49 C48 C56 120.0(6) . . ?
C50 C49 C48 122.4(6) . . ?
C49 C50 C51 117.5(5) . . ?
C49 C50 C52 123.2(5) . . ?
C51 C50 C52 119.3(5) . . ?
C50 C51 C46 121.8(6) . . ?
C54A C52 C53A 116.0(14) . . ?
C55B C52 C50 112.8(8) . . ?
C54A C52 C50 113.1(8) . . ?
C53A C52 C50 111.9(8) . . ?
C55B C52 C53B 124.1(14) . . ?
C50 C52 C53B 111.2(7) . . ?
C55B C52 C54B 94.4(16) . . ?
C50 C52 C54B 107.8(7) . . ?
C53B C52 C54B 103.3(14) . . ?
C54A C52 C55A 95.2(13) . . ?
C53A C52 C55A 111.7(12) . . ?
C50 C52 C55A 107.4(6) . . ?
C48 C56 C57 112.1(5) . . ?
C62 C57 C58 116.5(5) . . ?
C62 C57 C56 120.7(5) . . ?
C58 C57 C56 122.4(5) . . ?
C59 C58 O7 116.9(5) . . ?
C59 C58 C57 121.6(5) . . ?
O7 C58 C57 121.5(5) . . ?
C58 C59 C60 119.6(5) . . ?
C58 C59 C67 120.2(5) . . ?
C60 C59 C67 120.1(5) . . ?
C61 C60 C59 122.5(6) . . ?
C60 C61 C62 115.6(5) . . ?
C60 C61 C63 123.8(5) . . ?
C62 C61 C63 120.4(5) . . ?
C57 C62 C61 124.2(5) . . ?
C65 C63 C66 108.9(5) . . ?
C65 C63 C61 112.3(5) . . ?
C66 C63 C61 108.5(5) . . ?
C65 C63 C64 107.7(5) . . ?
C66 C63 C64 109.1(5) . . ?
C61 C63 C64 110.3(5) . . ?
O8 C67 C59 110.3(4) . . ?
O8 C68 C6 109.9(4) . . ?
C71 N1 C69 109.2(5) . . ?
C71 N1 C73 113.2(5) . . ?
C69 N1 C73 114.4(5) . . ?
C71 N1 O8 105.3(3) . . ?
C69 N1 O8 118.2(4) . . ?
C73 N1 O8 95.9(3) . . ?
C70 C69 N1 114.5(5) . . ?
N1 C71 C72 114.0(5) . . ?
C74 C73 N1 113.8(5) . . ?
N2 C75 C76 172.4(17) . . ?
C75 C76 C75 179.998(1) . 3_765 ?

loop_
_geom_bond_atom_site_label_1
_geom_bond_atom_site_label_2
_geom_bond_distance
_geom_bond_site_symmetry_2
_geom_bond_publ_flag
O1 C1 1.366(7) . ?
O1 O2 2.776(6) . ?
O2 C13 1.394(7) . ?
O2 O3 2.691(6) . ?
O3 C23 1.435(7) . ?
O3 C22 1.434(7) . ?
O4 C25 1.350(7) . ?
O4 O5 2.545(5) . ?
O5 C36 1.355(7) . ?
O5 O6 2.466(5) . ?
O6 C47 1.353(7) . ?
O6 O7 2.605(6) . ?
O7 C58 1.387(6) . ?
O8 C68 1.442(6) . ?
O8 C67 1.445(6) . ?
O8 N1 2.794(6) . ?
C1 C6 1.405(8) . ?
C1 C2 1.414(8) . ?
C2 C3 1.386(8) . ?
C2 C11 1.508(8) . ?
C3 C4 1.384(8) . ?
C4 C5 1.402(8) . ?
C4 C7 1.550(8) . ?
C5 C6 1.390(8) . ?
C6 C68 1.507(8) . ?
C7 C10 1.512(9) . ?
C7 C8 1.516(9) . ?
C7 C9 1.517(9) . ?
C11 C12 1.545(8) . ?
C12 C17 1.387(8) . ?
C12 C13 1.389(8) . ?
C13 C14 1.370(8) . ?
C14 C15 1.387(8) . ?
C14 C22 1.515(8) . ?
C15 C16 1.407(8) . ?
C16 C17 1.381(8) . ?
C16 C18 1.521(8) . ?
C18 C21 1.530(9) . ?
C18 C19 1.539(10) . ?
C18 C20 1.545(10) . ?
C23 C24 1.470(8) . ?
C24 C29 1.408(9) . ?
C24 C25 1.402(8) . ?
C25 C26 1.418(9) . ?
C26 C27 1.395(9) . ?
C26 C34 1.513(8) . ?
C27 C28 1.393(9) . ?
C28 C29 1.369(9) . ?
C28 C30 1.514(8) . ?
C30 C33B 1.478(9) . ?
C30 C31A 1.495(8) . ?
C30 C32A 1.502(8) . ?
C30 C31B 1.575(9) . ?
C30 C33A 1.581(8) . ?
C30 C32B 1.521(9) . ?
C34 C35 1.493(9) . ?
C35 C36 1.379(8) . ?
C35 C40 1.435(9) . ?
C36 C37 1.420(9) . ?
C37 C38 1.381(9) . ?
C37 C45 1.490(9) . ?
C38 C39 1.369(9) . ?
C39 C40 1.405(10) . ?
C39 C41 1.583(10) . ?
C41 C43B 1.517(10) . ?
C41 C42A 1.506(8) . ?
C41 C43A 1.531(8) . ?
C41 C44 1.560(12) . ?
C41 C42B 1.527(10) . ?
C43B C44 1.59(6) . ?
C45 C46 1.513(8) . ?
C46 C47 1.398(8) . ?
C46 C51 1.409(8) . ?
C47 C48 1.408(8) . ?
C48 C49 1.409(8) . ?
C48 C56 1.490(8) . ?
C49 C50 1.391(9) . ?
C50 C51 1.410(8) . ?
C50 C52 1.528(8) . ?
C52 C55B 1.500(9) . ?
C52 C54A 1.509(9) . ?
C52 C53A 1.518(9) . ?
C52 C53B 1.529(9) . ?
C52 C54B 1.556(9) . ?
C52 C55A 1.561(8) . ?
C56 C57 1.516(8) . ?
C57 C62 1.399(8) . ?
C57 C58 1.406(8) . ?
C58 C59 1.369(8) . ?
C59 C60 1.392(8) . ?
C59 C67 1.513(8) . ?
C60 C61 1.390(8) . ?
C61 C62 1.403(8) . ?
C61 C63 1.532(8) . ?
C63 C65 1.514(9) . ?
C63 C66 1.537(9) . ?
C63 C64 1.540(8) . ?
N1 C71 1.505(8) . ?
N1 C69 1.501(8) . ?
N1 C73 1.516(8) . ?
C69 C70 1.495(9) . ?
C71 C72 1.514(9) . ?
C73 C74 1.502(9) . ?
N2 C75 1.188(8) . ?
C75 C76 1.555(8) . ?
C76 C75 1.555(8) 3_765 ?
